data_7247840
loop_
_publ_author_name
'Scheepers, Matthew C.'
'Lemmerer, Andreas'

_publ_section_title
;
 The design of a series of cocrystals featuring dicarboxylic acid with a
 modified isoniazid derivative
;
_journal_issue 3
_journal_name_full CrystEngComm
_journal_page_first 268
_journal_page_last 276
_journal_paper_doi 10.1039/D3CE00846K
_journal_volume 26
_journal_year 2024
_chemical_formula_moiety 'C9 H11 N3 O, C4.5 H8 O2'
_chemical_formula_sum 'C13.5 H19 N3 O3'
_chemical_formula_weight 271.32
_space_group_IT_number 15
_space_group_name_Hall '-C 2yc'
_space_group_name_H-M_alt 'C 1 2/c 1'
_symmetry_cell_setting monoclinic
_symmetry_Int_Tables_number 15
_symmetry_space_group_name_Hall '-C 2yc'
_symmetry_space_group_name_H-M 'C 1 2/c 1'
_atom_sites_solution_hydrogens mixed
_atom_sites_solution_primary dual
_atom_sites_solution_secondary dual
_audit_conform_dict_location ftp://ftp.iucr.org/pub/cif_core.dic
_audit_conform_dict_name cif_core.dic
_audit_conform_dict_version 2.4.5
_audit_creation_date 2022-10-19T13:41:56-00:00
_audit_creation_method 'WinGX routine CIF_UPDATE'
_audit_update_record
;
2023-08-25 deposited with the CCDC.	2023-12-06 downloaded from the CCDC.
;
_cell_angle_alpha 90
_cell_angle_beta 100.476(3)
_cell_angle_gamma 90
_cell_formula_units_Z 8
_cell_length_a 22.0145(19)
_cell_length_b 16.7461(15)
_cell_length_c 7.9045(6)
_cell_measurement_reflns_used 4709
_cell_measurement_temperature 173(2)
_cell_measurement_theta_max 26.1
_cell_measurement_theta_min 3.07
_cell_measurement_wavelength 0.71073
_cell_volume 2865.5(4)
_computing_molecular_graphics 'Olex2 1.3 (Dolomanov et al., 2009)'
_computing_publication_material 'Olex2 1.3 (Dolomanov et al., 2009)'
_computing_structure_refinement 'SHELXL 2018/3 (Sheldrick, 2015)'
_computing_structure_solution 'SHELXT  (Sheldrick, 2015)'
_diffrn_ambient_temperature 173
_diffrn_measured_fraction_theta_full 0.999
_diffrn_measured_fraction_theta_max 0.999
_diffrn_measurement_device_type 'Bruker APEX-II CCD'
_diffrn_measurement_method '\f and \w scans'
_diffrn_radiation_probe x-ray
_diffrn_radiation_type MoK\a
_diffrn_radiation_wavelength 0.71073
_diffrn_reflns_av_R_equivalents 0.1327
_diffrn_reflns_av_unetI/netI 0.048
_diffrn_reflns_Laue_measured_fraction_full 0.999
_diffrn_reflns_Laue_measured_fraction_max 0.999
_diffrn_reflns_limit_h_max 29
_diffrn_reflns_limit_h_min -29
_diffrn_reflns_limit_k_max 22
_diffrn_reflns_limit_k_min -22
_diffrn_reflns_limit_l_max 10
_diffrn_reflns_limit_l_min -10
_diffrn_reflns_number 54106
_diffrn_reflns_point_group_measured_fraction_full 0.999
_diffrn_reflns_point_group_measured_fraction_max 0.999
_diffrn_reflns_theta_full 25.242
_diffrn_reflns_theta_max 28.279
_diffrn_reflns_theta_min 2.887
_diffrn_standards_number 0
_exptl_absorpt_coefficient_mu 0.09
_exptl_absorpt_correction_T_max 0.7457
_exptl_absorpt_correction_T_min 0.6916
_exptl_absorpt_correction_type multi-scan
_exptl_absorpt_process_details
;
SADABS-2016/2 (Bruker,2016/2) was used for absorption correction.
        wR2(int) was 0.0801 before and 0.0755 after correction.
        The Ratio of minimum to maximum transmission is 0.9275.
        The \l/2 correction factor is Not present.
;
_exptl_crystal_colour colourless
_exptl_crystal_density_diffrn 1.258
_exptl_crystal_density_method 'not measured'
_exptl_crystal_description needle
_exptl_crystal_F_000 1160
_exptl_crystal_size_max 0.382
_exptl_crystal_size_mid 0.202
_exptl_crystal_size_min 0.05
_refine_diff_density_max 0.233
_refine_diff_density_min -0.224
_refine_diff_density_rms 0.046
_refine_ls_extinction_method none
_refine_ls_goodness_of_fit_ref 1.031
_refine_ls_hydrogen_treatment mixed
_refine_ls_matrix_type full
_refine_ls_number_constraints 0
_refine_ls_number_parameters 187
_refine_ls_number_reflns 3570
_refine_ls_number_restraints 0
_refine_ls_restrained_S_all 1.031
_refine_ls_R_factor_all 0.107
_refine_ls_R_factor_gt 0.0506
_refine_ls_shift/su_max 0
_refine_ls_shift/su_mean 0
_refine_ls_structure_factor_coef Fsqd
_refine_ls_weighting_details 'w=1/[\s^2^(Fo^2^)+(0.0491P)^2^+2.4312P] where P=(Fo^2^+2Fc^2^)/3'
_refine_ls_weighting_scheme calc
_refine_ls_wR_factor_gt 0.1077
_refine_ls_wR_factor_ref 0.1354
_reflns_Friedel_coverage 0
_reflns_number_gt 2161
_reflns_number_total 3570
_reflns_threshold_expression 'I > 2\s(I)'
_cod_data_source_file d3ce00846k2.cif
_cod_data_source_block izact+C9
_cod_depositor_comments 'Adding full bibliography for 7247836--7247840.cif.'
_cod_original_formula_sum 'C13.50 H19 N3 O3'
_cod_database_code 7247840
_shelx_estimated_absorpt_t_min 0.966
_shelx_estimated_absorpt_t_max 0.995
_shelx_shelxl_version_number 2018/3

loop_
_symmetry_equiv_pos_as_xyz
'x, y, z'
'-x, y, -z+1/2'
'x+1/2, y+1/2, z'
'-x+1/2, y+1/2, -z+1/2'
'-x, -y, -z'
'x, -y, z-1/2'
'-x+1/2, -y+1/2, -z'
'x+1/2, -y+1/2, z-1/2'

loop_
_atom_site_label
_atom_site_type_symbol
_atom_site_fract_x
_atom_site_fract_y
_atom_site_fract_z
_atom_site_U_iso_or_equiv
_atom_site_adp_type
_atom_site_occupancy
_atom_site_site_symmetry_order
_atom_site_calc_flag
_atom_site_refinement_flags_posn
_atom_site_refinement_flags_adp
_atom_site_refinement_flags_occupancy
_atom_site_disorder_assembly
_atom_site_disorder_group
C1 C 0.71915(10) 0.29233(13) 0.3049(2) 0.0389(5) Uani 1 1 d . . . . .
H1 H 0.718355 0.236946 0.33049 0.047 Uiso 1 1 calc R U . . .
C2 C 0.75513(10) 0.31768(13) 0.1901(2) 0.0360(5) Uani 1 1 d . . . . .
H2 H 0.777933 0.280328 0.136191 0.043 Uiso 1 1 calc R U . . .
C3 C 0.75763(8) 0.39855(12) 0.1542(2) 0.0293(4) Uani 1 1 d . . . . .
C4 C 0.72227(9) 0.45053(12) 0.2316(2) 0.0325(4) Uani 1 1 d . . . . .
H4 H 0.722435 0.506169 0.208262 0.039 Uiso 1 1 calc R U . . .
C5 C 0.68650(9) 0.41988(13) 0.3442(2) 0.0345(5) Uani 1 1 d . . . . .
H5 H 0.661941 0.455736 0.396189 0.041 Uiso 1 1 calc R U . . .
C6 C 0.79669(9) 0.42558(12) 0.0275(2) 0.0313(4) Uani 1 1 d . . . . .
C7 C 0.90351(9) 0.57800(13) 0.0089(2) 0.0340(4) Uani 1 1 d . . . . .
C8 C 0.90705(12) 0.62613(15) 0.1696(3) 0.0566(7) Uani 1 1 d . . . . .
H8A H 0.86587 0.629903 0.199667 0.085 Uiso 1 1 calc R U . . .
H8B H 0.922235 0.679833 0.150929 0.085 Uiso 1 1 calc R U . . .
H8C H 0.935349 0.600213 0.263621 0.085 Uiso 1 1 calc R U . . .
C9 C 0.94528(11) 0.60317(15) -0.1124(3) 0.0495(6) Uani 1 1 d . . . . .
H9A H 0.939327 0.567363 -0.212123 0.074 Uiso 1 1 calc R U . . .
H9B H 0.988389 0.600514 -0.053101 0.074 Uiso 1 1 calc R U . . .
H9C H 0.935348 0.658017 -0.15101 0.074 Uiso 1 1 calc R U . . .
C10 C 0.61025(9) 0.35313(13) 0.7327(2) 0.0345(4) Uani 1 1 d . . . . .
C11 C 0.58428(10) 0.32125(13) 0.8825(3) 0.0396(5) Uani 1 1 d . . . . .
H11A H 0.617908 0.293555 0.960832 0.048 Uiso 1 1 calc R U . . .
H11B H 0.552616 0.280696 0.838393 0.048 Uiso 1 1 calc R U . . .
C12 C 0.55539(9) 0.38161(12) 0.9872(2) 0.0327(4) Uani 1 1 d . . . . .
H12A H 0.522177 0.411087 0.911046 0.039 Uiso 1 1 calc R U . . .
H12B H 0.587012 0.420628 1.039956 0.039 Uiso 1 1 calc R U . . .
C13 C 0.52873(9) 0.33883(12) 1.1276(2) 0.0332(4) Uani 1 1 d . . . . .
H13A H 0.496887 0.300856 1.071408 0.04 Uiso 1 1 calc R U . . .
H13B H 0.562185 0.306964 1.196872 0.04 Uiso 1 1 calc R U . . .
C14 C 0.5 0.39063(17) 1.25 0.0339(6) Uani 1 2 d S T P . .
H14A H 0.4679 0.425337 1.18322 0.041 Uiso 0.5 1 calc R U P . .
H14B H 0.532102 0.425334 1.316783 0.041 Uiso 0.5 1 calc R U P . .
N1 N 0.68505(8) 0.34227(11) 0.3827(2) 0.0357(4) Uani 1 1 d . . . . .
N2 N 0.82980(7) 0.49279(11) 0.0726(2) 0.0325(4) Uani 1 1 d . . . . .
N3 N 0.86877(7) 0.51807(11) -0.03699(19) 0.0348(4) Uani 1 1 d . . . . .
O1 O 0.79654(7) 0.38875(9) -0.10645(17) 0.0436(4) Uani 1 1 d . . . . .
O2 O 0.62607(7) 0.29484(9) 0.63499(19) 0.0456(4) Uani 1 1 d . . . . .
O3 O 0.61604(8) 0.42282(10) 0.7021(2) 0.0537(5) Uani 1 1 d . . . . .
H2A H 0.8337(11) 0.5129(14) 0.179(3) 0.053(7) Uiso 1 1 d . . . . .
H2B H 0.6453(14) 0.3151(18) 0.540(4) 0.084(9) Uiso 1 1 d . . . . .

loop_
_atom_site_aniso_label
_atom_site_aniso_U_11
_atom_site_aniso_U_22
_atom_site_aniso_U_33
_atom_site_aniso_U_23
_atom_site_aniso_U_13
_atom_site_aniso_U_12
C1 0.0468(12) 0.0382(12) 0.0351(10) 0.0029(9) 0.0161(9) -0.0012(10)
C2 0.0394(11) 0.0416(12) 0.0292(9) -0.0004(8) 0.0124(8) 0.0034(9)
C3 0.0258(9) 0.0410(11) 0.0216(8) 0.0003(8) 0.0062(7) -0.0015(8)
C4 0.0355(11) 0.0360(11) 0.0280(9) -0.0016(8) 0.0111(8) -0.0008(8)
C5 0.0341(10) 0.0436(12) 0.0284(9) -0.0025(8) 0.0124(8) 0.0009(9)
C6 0.0307(10) 0.0406(11) 0.0247(9) -0.0006(8) 0.0107(7) 0.0005(9)
C7 0.0337(10) 0.0423(12) 0.0298(9) 0.0013(8) 0.0154(8) -0.0001(9)
C8 0.0655(16) 0.0595(16) 0.0545(14) -0.0178(12) 0.0366(13) -0.0207(13)
C9 0.0510(14) 0.0602(15) 0.0445(12) -0.0042(11) 0.0280(11) -0.0123(12)
C10 0.0308(10) 0.0431(12) 0.0316(10) 0.0021(9) 0.0111(8) -0.0012(9)
C11 0.0449(12) 0.0425(12) 0.0374(11) 0.0065(9) 0.0230(9) 0.0026(10)
C12 0.0340(10) 0.0389(12) 0.0272(9) 0.0013(8) 0.0111(8) -0.0038(9)
C13 0.0359(10) 0.0369(12) 0.0299(9) 0.0010(8) 0.0142(8) -0.0006(9)
C14 0.0368(15) 0.0382(16) 0.0293(13) 0 0.0128(11) 0
N1 0.0351(9) 0.0470(11) 0.0278(8) 0.0013(7) 0.0130(7) -0.0030(8)
N2 0.0331(9) 0.0477(11) 0.0195(7) -0.0009(7) 0.0121(6) -0.0056(8)
N3 0.0330(9) 0.0509(11) 0.0238(7) 0.0024(7) 0.0144(7) -0.0042(8)
O1 0.0524(9) 0.0512(9) 0.0326(7) -0.0105(6) 0.0220(7) -0.0074(7)
O2 0.0601(10) 0.0432(9) 0.0425(8) 0.0036(7) 0.0331(8) 0.0031(8)
O3 0.0719(12) 0.0443(10) 0.0544(10) -0.0009(8) 0.0371(9) -0.0110(8)

loop_
_atom_type_symbol
_atom_type_description
_atom_type_scat_dispersion_real
_atom_type_scat_dispersion_imag
_atom_type_scat_source
C C 0.0033 0.0016 'International Tables Vol C Tables 4.2.6.8 and 6.1.1.4'
H H 0 0 'International Tables Vol C Tables 4.2.6.8 and 6.1.1.4'
N N 0.0061 0.0033 'International Tables Vol C Tables 4.2.6.8 and 6.1.1.4'
O O 0.0106 0.006 'International Tables Vol C Tables 4.2.6.8 and 6.1.1.4'

loop_
_exptl_crystal_face_index_h
_exptl_crystal_face_index_k
_exptl_crystal_face_index_l
_exptl_crystal_face_perp_dist
-1 0 0 0.005
-1 1 0 0.031
1 0 0 0.057
1 -1 1 0.139
1 -1 -1 0.061
1 -1 0 0.008

loop_
_geom_angle_atom_site_label_1
_geom_angle_atom_site_label_2
_geom_angle_atom_site_label_3
_geom_angle
_geom_angle_site_symmetry_1
_geom_angle_site_symmetry_3
_geom_angle_publ_flag
C2 C1 H1 118.5 . . ?
N1 C1 H1 118.5 . . ?
N1 C1 C2 123.1(2) . . ?
C1 C2 H2 120.5 . . ?
C1 C2 C3 119.04(19) . . ?
C3 C2 H2 120.5 . . ?
C2 C3 C6 118.63(17) . . ?
C4 C3 C2 118.53(17) . . ?
C4 C3 C6 122.79(18) . . ?
C3 C4 H4 120.6 . . ?
C3 C4 C5 118.77(19) . . ?
C5 C4 H4 120.6 . . ?
C4 C5 H5 118.5 . . ?
N1 C5 C4 123.01(19) . . ?
N1 C5 H5 118.5 . . ?
N2 C6 C3 114.90(16) . . ?
O1 C6 C3 120.82(18) . . ?
O1 C6 N2 124.27(17) . . ?
C8 C7 C9 116.57(19) . . ?
N3 C7 C8 127.07(18) . . ?
N3 C7 C9 116.36(18) . . ?
C7 C8 H8A 109.5 . . ?
C7 C8 H8B 109.5 . . ?
C7 C8 H8C 109.5 . . ?
H8A C8 H8B 109.5 . . ?
H8A C8 H8C 109.5 . . ?
H8B C8 H8C 109.5 . . ?
C7 C9 H9A 109.5 . . ?
C7 C9 H9B 109.5 . . ?
C7 C9 H9C 109.5 . . ?
H9A C9 H9B 109.5 . . ?
H9A C9 H9C 109.5 . . ?
H9B C9 H9C 109.5 . . ?
O2 C10 C11 111.97(18) . . ?
O3 C10 C11 124.91(19) . . ?
O3 C10 O2 123.12(18) . . ?
C10 C11 H11A 108.1 . . ?
C10 C11 H11B 108.1 . . ?
C10 C11 C12 116.74(18) . . ?
H11A C11 H11B 107.3 . . ?
C12 C11 H11A 108.1 . . ?
C12 C11 H11B 108.1 . . ?
C11 C12 H12A 109.7 . . ?
C11 C12 H12B 109.7 . . ?
C11 C12 C13 109.81(17) . . ?
H12A C12 H12B 108.2 . . ?
C13 C12 H12A 109.7 . . ?
C13 C12 H12B 109.7 . . ?
C12 C13 H13A 108 . . ?
C12 C13 H13B 108 . . ?
H13A C13 H13B 107.3 . . ?
C14 C13 C12 117.05(18) . . ?
C14 C13 H13A 108 . . ?
C14 C13 H13B 108 . . ?
C13 C14 C13 110.4(2) . 2_657 ?
C13 C14 H14A 109.6 . . ?
C13 C14 H14A 109.6 2_657 . ?
C13 C14 H14B 109.6 2_657 . ?
C13 C14 H14B 109.6 . . ?
H14A C14 H14B 108.1 . . ?
C5 N1 C1 117.53(17) . . ?
C6 N2 N3 116.92(16) . . ?
C6 N2 H2A 121.1(16) . . ?
N3 N2 H2A 120.3(16) . . ?
C7 N3 N2 117.94(16) . . ?
C10 O2 H2B 112.6(18) . . ?

loop_
_geom_bond_atom_site_label_1
_geom_bond_atom_site_label_2
_geom_bond_distance
_geom_bond_site_symmetry_2
_geom_bond_publ_flag
C1 H1 0.95 . ?
C1 C2 1.376(3) . ?
C1 N1 1.345(3) . ?
C2 H2 0.95 . ?
C2 C3 1.387(3) . ?
C3 C4 1.382(3) . ?
C3 C6 1.503(3) . ?
C4 H4 0.95 . ?
C4 C5 1.389(3) . ?
C5 H5 0.95 . ?
C5 N1 1.336(3) . ?
C6 N2 1.353(3) . ?
C6 O1 1.225(2) . ?
C7 C8 1.494(3) . ?
C7 C9 1.505(3) . ?
C7 N3 1.274(3) . ?
C8 H8A 0.98 . ?
C8 H8B 0.98 . ?
C8 H8C 0.98 . ?
C9 H9A 0.98 . ?
C9 H9B 0.98 . ?
C9 H9C 0.98 . ?
C10 C11 1.503(3) . ?
C10 O2 1.330(2) . ?
C10 O3 1.203(3) . ?
C11 H11A 0.99 . ?
C11 H11B 0.99 . ?
C11 C12 1.517(3) . ?
C12 H12A 0.99 . ?
C12 H12B 0.99 . ?
C12 C13 1.526(3) . ?
C13 H13A 0.99 . ?
C13 H13B 0.99 . ?
C13 C14 1.520(2) . ?
C14 H14A 0.99 . ?
C14 H14B 0.99 . ?
N2 N3 1.391(2) . ?
N2 H2A 0.89(3) . ?
O2 H2B 0.99(3) . ?

loop_
_geom_hbond_atom_site_label_D
_geom_hbond_atom_site_label_H
_geom_hbond_atom_site_label_A
_geom_hbond_distance_DH
_geom_hbond_distance_HA
_geom_hbond_distance_DA
_geom_hbond_angle_DHA
_geom_hbond_site_symmetry_A
_geom_hbond_publ_flag
C4 H4 O1 0.95 2.65 3.285(3) 124.6 6_566 yes
C4 H4 O3 0.95 2.62 3.134(3) 114.5 6_565 yes
C5 H5 O3 0.95 2.64 3.158(3) 115.1 6_565 yes
C8 H8A O1 0.98 2.37 3.268(3) 151.7 6_566 yes
N2 H2A N3 0.89(3) 2.30(3) 3.054(2) 142(2) 6_566 yes
N2 H2A O1 0.89(3) 2.60(3) 3.403(2) 150(2) 6_566 yes
O2 H2B N1 0.99(3) 1.71(3) 2.690(2) 174(3) . yes

loop_
_geom_torsion_atom_site_label_1
_geom_torsion_atom_site_label_2
_geom_torsion_atom_site_label_3
_geom_torsion_atom_site_label_4
_geom_torsion
_geom_torsion_site_symmetry_1
_geom_torsion_site_symmetry_2
_geom_torsion_site_symmetry_3
_geom_torsion_site_symmetry_4
_geom_torsion_publ_flag
C1 C2 C3 C4 -1.9(3) . . . . ?
C1 C2 C3 C6 -179.53(18) . . . . ?
C2 C1 N1 C5 0.4(3) . . . . ?
C2 C3 C4 C5 1.0(3) . . . . ?
C2 C3 C6 N2 -138.49(19) . . . . ?
C2 C3 C6 O1 42.7(3) . . . . ?
C3 C4 C5 N1 0.6(3) . . . . ?
C3 C6 N2 N3 177.20(16) . . . . ?
C4 C3 C6 N2 44.0(3) . . . . ?
C4 C3 C6 O1 -134.8(2) . . . . ?
C4 C5 N1 C1 -1.4(3) . . . . ?
C6 C3 C4 C5 178.54(17) . . . . ?
C6 N2 N3 C7 -175.25(18) . . . . ?
C8 C7 N3 N2 -0.7(3) . . . . ?
C9 C7 N3 N2 179.59(18) . . . . ?
C10 C11 C12 C13 177.25(18) . . . . ?
C11 C12 C13 C14 177.69(15) . . . . ?
C12 C13 C14 C13 175.5(2) . . . 2_657 ?
N1 C1 C2 C3 1.2(3) . . . . ?
O1 C6 N2 N3 -4.0(3) . . . . ?
O2 C10 C11 C12 -170.73(18) . . . . ?
O3 C10 C11 C12 8.8(3) . . . . ?
